data_4321531
loop_
_publ_author_name
'Miguel Parra-Hake'
'Martin L. Larter'
'Peter Gantzel'
'Gerardo Aguirre'
'Fernando Ortega'
'Ratnasamy Somanathan'
'Patrick J. Walsh'

_publ_section_title
;
 Synthesis and Structure of Dimeric [(cis-Py3Im)M]2 Complexes [M = Ni, Cu,
 Zn; (cis-Py3Im) = cis-2,4,5-Tri(2-pyridyl)imidazoline]
;
_journal_name_full 'Inorganic Chemistry'
_journal_page_first 5400
_journal_page_last 5403
_journal_paper_doi 10.1021/ic000182y
_journal_volume 39
_journal_year 2000
_chemical_formula_sum 'C44 H36 F12 N12 O12 S4 Zn2'
_chemical_formula_weight 1411.83
_chemical_name_systematic
; 
 ? 
;
_space_group_IT_number 14
_symmetry_cell_setting monoclinic
_symmetry_space_group_name_Hall '-P 2yn'
_symmetry_space_group_name_H-M 'P 1 21/n 1'
_atom_sites_solution_hydrogens geom
_atom_sites_solution_primary direct
_atom_sites_solution_secondary difmap
_audit_creation_method SHELXL
_cell_angle_alpha 90.00
_cell_angle_beta 113.03(6)
_cell_angle_gamma 90.00
_cell_formula_units_Z 4
_cell_length_a 12.208(11)
_cell_length_b 37.670(22)
_cell_length_c 13.308(12)
_cell_measurement_temperature 189(2)
_cell_volume 5632(8)
_computing_cell_refinement 'Siemens pc P3'
_computing_data_collection 'Siemens pc P3'
_computing_data_reduction 'Siemens SHELXTL'
_computing_molecular_graphics 'Siemens SHELXTL'
_computing_publication_material 'Siemens SHELXTL'
_computing_structure_refinement 'SHELXL-93 (Sheldrick, 1993)'
_computing_structure_solution 'SHELXS-86 (Sheldrick, 1990)'
_diffrn_ambient_temperature 189
_diffrn_measurement_device 'Siemens P3'
_diffrn_measurement_method 'Wyckoff \w scans'
_diffrn_radiation_monochromator graphite
_diffrn_radiation_source 'fine-focus sealed tube'
_diffrn_radiation_type MoK\a
_diffrn_radiation_wavelength 0.71073
_diffrn_reflns_av_R_equivalents 0.0487
_diffrn_reflns_av_sigmaI/netI 0.0372
_diffrn_reflns_limit_h_max 13
_diffrn_reflns_limit_h_min 0
_diffrn_reflns_limit_k_max 40
_diffrn_reflns_limit_k_min 0
_diffrn_reflns_limit_l_max 13
_diffrn_reflns_limit_l_min -14
_diffrn_reflns_number 7768
_diffrn_reflns_theta_max 22.50
_diffrn_reflns_theta_min 1.75
_diffrn_standards_interval_count 197
_diffrn_standards_number 0
_exptl_absorpt_coefficient_mu 1.109
_exptl_absorpt_correction_T_max 0.8651
_exptl_absorpt_correction_T_min 0.8458
_exptl_absorpt_correction_type empirical
_exptl_crystal_density_diffrn 1.665
_exptl_crystal_F_000 2848
_exptl_crystal_size_max 0.90
_exptl_crystal_size_mid 0.80
_exptl_crystal_size_min 0.70
_refine_diff_density_max 0.627
_refine_diff_density_min -0.523
_refine_diff_density_rms 0.082
_refine_ls_extinction_method none
_refine_ls_goodness_of_fit_all 1.109
_refine_ls_goodness_of_fit_obs 1.116
_refine_ls_matrix_type full
_refine_ls_number_parameters 774
_refine_ls_number_reflns 7349
_refine_ls_number_restraints 0
_refine_ls_restrained_S_all 1.200
_refine_ls_restrained_S_obs 1.116
_refine_ls_R_factor_all 0.0763
_refine_ls_R_factor_obs 0.0541
_refine_ls_shift/esd_max -0.108
_refine_ls_shift/esd_mean 0.007
_refine_ls_structure_factor_coef Fsqd
_refine_ls_weighting_details 'w=1/[\s^2^(Fo^2^)+(0.0263P)^2^+29.9329P] where P=(Fo^2^+2Fc^2^)/3'
_refine_ls_weighting_scheme calc
_refine_ls_wR_factor_all 0.1387
_refine_ls_wR_factor_obs 0.1132
_reflns_number_observed 5825
_reflns_number_total 7373
_reflns_observed_criterion >2sigma(I)
_cod_data_source_file ic000182y_1.cif
_cod_data_source_block j
_cod_depositor_comments
;
The following automatic conversions were performed:

'_refine_ls_weighting_scheme' value 'calc
w=1/[\s^2^(Fo^2^)+(0.0263P)^2^+29.9329P] where P=(Fo^2^+2Fc^2^)/3'
was changed to 'calc'. New tag '_refine_ls_weighting_details' was
created. The value of the new tag was set to
'w=1/[\s^2^(Fo^2^)+(0.0263P)^2^+29.9329P] where P=(Fo^2^+2Fc^2^)/3'.

Automatic conversion script
Id: cif_fix_values 3143 2015-03-26 13:38:13Z robertas 
;
_cod_original_cell_volume 5632.2(77)
_cod_database_code 4321531

loop_
_symmetry_equiv_pos_as_xyz
'x, y, z'
'-x+1/2, y+1/2, -z+1/2'
'-x, -y, -z'
'x-1/2, -y-1/2, z-1/2'

loop_
_atom_site_aniso_label
_atom_site_aniso_U_11
_atom_site_aniso_U_22
_atom_site_aniso_U_33
_atom_site_aniso_U_23
_atom_site_aniso_U_13
_atom_site_aniso_U_12
Zn1 0.0255(4) 0.0221(4) 0.0294(4) 0.0030(3) 0.0083(3) 0.0002(3)
Zn2 0.0264(4) 0.0240(4) 0.0254(4) 0.0026(3) 0.0058(3) 0.0023(3)
S1 0.0325(9) 0.0422(10) 0.0412(10) 0.0112(8) 0.0162(8) 0.0156(8)
S2 0.0347(9) 0.0280(9) 0.0534(11) 0.0096(8) 0.0200(8) 0.0083(7)
O1 0.028(2) 0.038(3) 0.045(3) 0.015(2) 0.014(2) 0.008(2)
O2 0.051(3) 0.077(4) 0.063(4) -0.011(3) -0.017(3) 0.019(3)
O3 0.071(4) 0.071(4) 0.126(5) 0.066(4) 0.065(4) 0.041(3)
C1C 0.081(7) 0.063(6) 0.066(6) -0.013(5) 0.027(6) 0.018(5)
F1 0.123(5) 0.086(4) 0.109(4) -0.001(3) 0.047(4) 0.067(4)
F2 0.178(7) 0.086(4) 0.083(4) -0.046(4) -0.010(5) 0.027(4)
F3 0.186(7) 0.153(6) 0.144(6) 0.047(5) 0.142(6) 0.076(6)
C1D 0.046(5) 0.082(7) 0.101(8) 0.046(6) 0.030(5) 0.025(5)
O4 0.044(3) 0.029(2) 0.044(3) 0.009(2) 0.020(2) 0.014(2)
O5 0.071(4) 0.032(3) 0.139(6) -0.009(4) -0.009(4) 0.006(3)
O6 0.115(5) 0.093(5) 0.053(4) 0.034(3) 0.048(4) 0.063(4)
F4 0.073(4) 0.132(5) 0.184(6) 0.096(5) 0.079(4) 0.066(4)
F5 0.067(4) 0.127(6) 0.219(9) 0.056(6) 0.013(5) -0.039(4)
F6 0.130(6) 0.227(9) 0.134(6) 0.097(6) 0.103(5) 0.098(6)
N1 0.025(3) 0.026(3) 0.031(3) -0.002(2) 0.013(2) 0.006(2)
N2 0.024(3) 0.019(3) 0.028(3) 0.000(2) 0.008(2) -0.002(2)
N3 0.034(3) 0.020(3) 0.029(3) 0.003(2) 0.009(2) -0.001(2)
N4 0.025(3) 0.025(3) 0.031(3) 0.005(2) 0.010(2) 0.003(2)
N5 0.031(3) 0.015(3) 0.035(3) -0.001(2) 0.013(2) 0.001(2)
N1A 0.021(3) 0.027(3) 0.026(3) 0.004(2) 0.005(2) 0.003(2)
N2A 0.024(3) 0.021(3) 0.028(3) 0.000(2) 0.005(2) -0.001(2)
N3A 0.026(3) 0.028(3) 0.029(3) 0.005(2) 0.006(2) 0.001(2)
N4A 0.031(3) 0.031(3) 0.028(3) 0.006(2) 0.009(2) 0.001(2)
N5A 0.027(3) 0.030(3) 0.026(3) 0.004(2) 0.003(2) 0.001(2)
C1 0.038(4) 0.036(4) 0.032(4) 0.004(3) 0.013(3) 0.008(3)
C2 0.052(5) 0.057(5) 0.038(4) -0.014(4) 0.017(4) -0.011(4)
C3 0.061(5) 0.049(5) 0.056(5) -0.023(4) 0.031(4) -0.018(4)
C4 0.049(4) 0.032(4) 0.049(5) -0.008(3) 0.027(4) -0.003(3)
C5 0.024(3) 0.026(3) 0.035(4) 0.000(3) 0.014(3) 0.003(3)
C6 0.017(3) 0.025(4) 0.034(4) 0.002(3) 0.006(3) 0.001(3)
C7 0.021(3) 0.028(3) 0.027(3) 0.003(3) 0.003(3) 0.002(3)
C8 0.017(3) 0.023(3) 0.025(3) 0.006(3) 0.003(3) 0.004(2)
C9 0.035(4) 0.023(3) 0.025(3) 0.003(3) 0.008(3) -0.007(3)
C10 0.048(4) 0.030(4) 0.034(4) 0.000(3) 0.004(3) -0.001(3)
C11 0.070(6) 0.050(5) 0.038(4) -0.014(4) -0.007(4) 0.003(4)
C12 0.075(6) 0.029(4) 0.050(5) -0.008(4) 0.013(4) 0.005(4)
C13 0.047(4) 0.028(4) 0.041(4) -0.002(3) 0.017(4) 0.003(3)
C14 0.021(3) 0.022(3) 0.031(3) -0.003(3) 0.008(3) -0.005(3)
C15 0.033(4) 0.033(4) 0.039(4) 0.015(3) 0.014(3) 0.011(3)
C16 0.042(4) 0.040(4) 0.045(4) 0.016(3) 0.022(3) 0.007(3)
C17 0.031(4) 0.045(4) 0.040(4) 0.012(3) 0.015(3) 0.005(3)
C18 0.029(4) 0.036(4) 0.034(4) 0.004(3) 0.008(3) 0.004(3)
C1A 0.029(4) 0.027(4) 0.036(4) -0.002(3) 0.010(3) -0.002(3)
C2A 0.036(4) 0.028(4) 0.043(4) -0.006(3) 0.015(3) -0.009(3)
C3A 0.038(4) 0.049(4) 0.033(4) -0.010(3) 0.007(3) -0.013(3)
C4A 0.036(4) 0.038(4) 0.028(4) 0.000(3) 0.011(3) -0.007(3)
C5A 0.024(3) 0.025(3) 0.028(3) -0.002(3) 0.009(3) 0.001(3)
C6A 0.020(3) 0.023(3) 0.027(3) -0.001(3) 0.005(3) 0.007(3)
C7A 0.027(3) 0.020(3) 0.033(4) 0.005(3) 0.005(3) 0.004(3)
C8A 0.032(3) 0.016(3) 0.029(3) 0.001(3) 0.007(3) 0.004(3)
C9A 0.031(3) 0.028(4) 0.020(3) 0.003(3) 0.007(3) -0.004(3)
C10A 0.047(4) 0.020(3) 0.044(4) 0.001(3) 0.007(3) 0.000(3)
C11A 0.055(5) 0.033(4) 0.055(5) -0.012(4) 0.002(4) -0.013(4)
C12A 0.033(4) 0.049(5) 0.044(4) 0.001(4) -0.004(3) -0.008(4)
C13A 0.031(4) 0.033(4) 0.039(4) 0.004(3) 0.005(3) -0.001(3)
C14A 0.031(4) 0.024(3) 0.027(3) 0.003(3) 0.006(3) -0.005(3)
C15A 0.044(4) 0.032(4) 0.038(4) 0.007(3) 0.012(3) -0.003(3)
C16A 0.050(5) 0.049(5) 0.047(4) 0.015(4) 0.023(4) -0.006(4)
C17A 0.048(4) 0.055(5) 0.050(5) 0.009(4) 0.029(4) 0.002(4)
C18A 0.042(4) 0.048(4) 0.040(4) 0.003(3) 0.020(3) 0.006(3)
S3 0.0315(9) 0.0291(9) 0.0357(9) -0.0005(8) 0.0067(7) 0.0094(7)
O7 0.038(3) 0.044(3) 0.043(3) -0.005(2) -0.002(2) 0.015(2)
O8 0.084(4) 0.065(4) 0.081(4) 0.039(3) 0.049(4) 0.033(3)
O9 0.041(3) 0.047(3) 0.085(4) -0.019(3) -0.002(3) 0.002(2)
C1E 0.052(5) 0.076(6) 0.053(5) -0.011(5) 0.014(4) 0.024(5)
F7 0.050(3) 0.097(4) 0.089(4) -0.016(3) 0.011(3) 0.042(3)
F8 0.077(4) 0.107(5) 0.135(5) -0.085(4) -0.004(4) 0.026(3)
F9 0.128(5) 0.175(7) 0.086(4) 0.033(4) 0.075(4) 0.055(5)
N1N 0.106(8) 0.136(10) 0.105(8) -0.024(7) 0.059(7) -0.005(7)
C1N 0.077(8) 0.107(10) 0.062(7) -0.024(7) 0.042(6) -0.016(7)
C2N 0.109(9) 0.121(10) 0.073(7) -0.018(7) 0.043(7) -0.018(8)
N2N 0.150(10) 0.176(11) 0.095(8) 0.050(8) 0.055(7) 0.085(9)
C3N 0.084(8) 0.167(12) 0.067(7) 0.032(8) 0.042(6) 0.031(8)
C4N 0.144(12) 0.259(18) 0.080(8) 0.085(10) 0.067(8) 0.102(12)
S1A 0.056(2) 0.041(2) 0.072(3) 0.016(2) -0.006(2) 0.013(2)
O1A 0.133(10) 0.041(6) 0.228(15) -0.035(8) -0.053(10) 0.022(6)
O2A 0.140(10) 0.163(12) 0.086(8) 0.097(8) 0.027(7) 0.059(9)
O3A 0.045(4) 0.035(4) 0.021(3) 0.008(3) -0.004(3) 0.015(3)
C1F 0.066(10) 0.159(18) 0.115(14) 0.006(13) 0.050(11) 0.057(12)
F1A 0.085(8) 0.167(12) 0.318(19) -0.068(12) 0.082(10) -0.042(7)
F2A 0.237(16) 0.243(18) 0.221(14) 0.122(14) 0.180(14) 0.168(15)
F3A 0.109(8) 0.148(10) 0.190(12) 0.042(8) 0.041(8) 0.106(8)
S1B 0.065(6) 0.058(6) 0.049(5) 0.012(4) -0.008(5) 0.016(5)

loop_
_atom_site_label
_atom_site_type_symbol
_atom_site_fract_x
_atom_site_fract_y
_atom_site_fract_z
_atom_site_U_iso_or_equiv
_atom_site_thermal_displace_type
_atom_site_occupancy
_atom_site_calc_flag
_atom_site_refinement_flags
_atom_site_disorder_group
Zn1 Zn 0.77678(6) 0.87595(2) 0.49155(5) 0.0264(2) Uani 1 d . .
Zn2 Zn 0.55660(6) 0.87400(2) 0.59074(5) 0.0267(2) Uani 1 d . .
S1 S 1.02876(15) 0.83002(5) 0.59418(14) 0.0381(4) Uani 1 d . .
S2 S 0.35666(15) 0.93622(4) 0.54978(15) 0.0379(4) Uani 1 d . .
O1 O 0.9483(4) 0.85650(11) 0.5253(3) 0.0367(11) Uani 1 d . .
O2 O 1.1382(5) 0.8447(2) 0.6658(4) 0.075(2) Uani 1 d . .
O3 O 0.9752(5) 0.8053(2) 0.6405(5) 0.081(2) Uani 1 d . .
C1C C 1.0659(9) 0.8052(2) 0.4970(8) 0.070(3) Uani 1 d . .
F1 F 1.1397(5) 0.77870(15) 0.5455(5) 0.106(2) Uani 1 d . .
F2 F 0.9675(7) 0.7911(2) 0.4241(5) 0.134(3) Uani 1 d . .
F3 F 1.1167(7) 0.8252(2) 0.4480(6) 0.137(3) Uani 1 d . .
C1D C 0.2177(8) 0.9331(3) 0.5648(9) 0.075(3) Uani 1 d . .
O4 O 0.4186(4) 0.90404(11) 0.6056(3) 0.0381(11) Uani 1 d . .
O5 O 0.4082(5) 0.96721(14) 0.6028(6) 0.096(2) Uani 1 d . .
O6 O 0.3246(6) 0.9361(2) 0.4350(4) 0.082(2) Uani 1 d . .
F4 F 0.1531(5) 0.9620(2) 0.5249(6) 0.121(3) Uani 1 d . .
F5 F 0.1577(5) 0.9059(2) 0.5160(7) 0.151(3) Uani 1 d . .
F6 F 0.2347(6) 0.9304(2) 0.6688(6) 0.148(3) Uani 1 d . .
N1 N 0.6904(4) 0.83161(13) 0.3944(4) 0.0270(12) Uani 1 d . .
N2 N 0.7435(4) 0.84430(12) 0.6062(4) 0.0244(11) Uani 1 d . .
N3 N 0.6854(4) 0.89480(12) 0.7326(4) 0.0287(12) Uani 1 d . .
N4 N 0.5314(4) 0.83148(12) 0.6925(4) 0.0277(12) Uani 1 d . .
N5 N 0.7101(4) 0.78822(12) 0.6431(4) 0.0268(12) Uani 1 d . .
H5A H 0.6984(4) 0.76526(12) 0.6317(4) 0.032 Uiso 1 calc R .
N1A N 0.4433(4) 0.84976(12) 0.4403(4) 0.0261(12) Uani 1 d . .
N2A N 0.5890(4) 0.90583(12) 0.4758(4) 0.0259(11) Uani 1 d . .
N3A N 0.8338(4) 0.92171(13) 0.5824(4) 0.0290(12) Uani 1 d . .
N4A N 0.7736(4) 0.90908(13) 0.3526(4) 0.0309(12) Uani 1 d . .
N5A N 0.5146(4) 0.92335(13) 0.3018(4) 0.0299(12) Uani 1 d . .
H5AA H 0.4650(4) 0.92375(13) 0.2328(4) 0.036 Uiso 1 calc R .
C1 C 0.6565(6) 0.8275(2) 0.2863(5) 0.036(2) Uani 1 d . .
H1A H 0.6674(6) 0.8468(2) 0.2450(5) 0.043 Uiso 1 calc R .
C2 C 0.6072(6) 0.7968(2) 0.2327(6) 0.049(2) Uani 1 d . .
H2A H 0.5835(6) 0.7950(2) 0.1558(6) 0.059 Uiso 1 calc R .
C3 C 0.5924(7) 0.7684(2) 0.2927(6) 0.053(2) Uani 1 d . .
H3A H 0.5593(7) 0.7467(2) 0.2577(6) 0.063 Uiso 1 calc R .
C4 C 0.6265(6) 0.7723(2) 0.4038(6) 0.041(2) Uani 1 d . .
H4A H 0.6170(6) 0.7533(2) 0.4467(6) 0.049 Uiso 1 calc R .
C5 C 0.6747(5) 0.8043(2) 0.4515(5) 0.0277(14) Uani 1 d . .
C6 C 0.7102(5) 0.8121(2) 0.5693(5) 0.0266(14) Uani 1 d . .
C7 C 0.7330(5) 0.8067(2) 0.7473(5) 0.0275(14) Uani 1 d . .
H7A H 0.7915(5) 0.7929(2) 0.8093(5) 0.033 Uiso 1 calc R .
C8 C 0.7925(5) 0.84062(14) 0.7270(4) 0.0236(13) Uani 1 d . .
H8A H 0.8795(5) 0.83553(14) 0.7514(4) 0.028 Uiso 1 calc R .
C9 C 0.7805(5) 0.8743(2) 0.7852(5) 0.0287(14) Uani 1 d . .
C10 C 0.8630(6) 0.8827(2) 0.8866(5) 0.041(2) Uani 1 d . .
H10A H 0.9298(6) 0.8678(2) 0.9220(5) 0.049 Uiso 1 calc R .
C11 C 0.8474(7) 0.9132(2) 0.9363(6) 0.061(2) Uani 1 d . .
H11A H 0.9023(7) 0.9191(2) 1.0077(6) 0.073 Uiso 1 calc R .
C12 C 0.7528(7) 0.9349(2) 0.8828(6) 0.055(2) Uani 1 d . .
H12A H 0.7422(7) 0.9565(2) 0.9151(6) 0.066 Uiso 1 calc R .
C13 C 0.6725(6) 0.9248(2) 0.7799(5) 0.038(2) Uani 1 d . .
H13A H 0.6064(6) 0.9397(2) 0.7421(5) 0.046 Uiso 1 calc R .
C14 C 0.6176(5) 0.81057(15) 0.7628(5) 0.0252(14) Uani 1 d . .
C15 C 0.5993(6) 0.7910(2) 0.8423(5) 0.035(2) Uani 1 d . .
H15A H 0.6622(6) 0.7771(2) 0.8919(5) 0.042 Uiso 1 calc R .
C16 C 0.4899(6) 0.7915(2) 0.8499(5) 0.040(2) Uani 1 d . .
H16A H 0.4764(6) 0.7784(2) 0.9049(5) 0.048 Uiso 1 calc R .
C17 C 0.4005(6) 0.8117(2) 0.7754(5) 0.038(2) Uani 1 d . .
H17A H 0.3231(6) 0.8120(2) 0.7763(5) 0.046 Uiso 1 calc R .
C18 C 0.4251(5) 0.8315(2) 0.7000(5) 0.034(2) Uani 1 d . .
H18A H 0.3636(5) 0.8459(2) 0.6506(5) 0.041 Uiso 1 calc R .
C1A C 0.3775(5) 0.8212(2) 0.4276(5) 0.0315(15) Uani 1 d . .
H1AA H 0.3859(5) 0.8075(2) 0.4901(5) 0.038 Uiso 1 calc R .
C2A C 0.2964(6) 0.8102(2) 0.3265(5) 0.036(2) Uani 1 d . .
H2AA H 0.2494(6) 0.7896(2) 0.3199(5) 0.043 Uiso 1 calc R .
C3A C 0.2854(6) 0.8297(2) 0.2363(5) 0.042(2) Uani 1 d . .
H3AA H 0.2299(6) 0.8229(2) 0.1661(5) 0.051 Uiso 1 calc R .
C4A C 0.3559(5) 0.8596(2) 0.2480(5) 0.035(2) Uani 1 d . .
H4AA H 0.3508(5) 0.8734(2) 0.1865(5) 0.042 Uiso 1 calc R .
C5A C 0.4329(5) 0.86869(15) 0.3510(5) 0.0259(14) Uani 1 d . .
C6A C 0.5129(5) 0.90024(15) 0.3754(5) 0.0245(14) Uani 1 d . .
C7A C 0.6134(5) 0.9484(2) 0.3539(5) 0.0288(14) Uani 1 d . .
H7AA H 0.5849(5) 0.9732(2) 0.3318(5) 0.035 Uiso 1 calc R .
C8A C 0.6325(5) 0.94246(15) 0.4753(5) 0.0272(14) Uani 1 d . .
H8AA H 0.5770(5) 0.95880(15) 0.4916(5) 0.033 Uiso 1 calc R .
C9A C 0.7556(5) 0.9489(2) 0.5605(5) 0.0275(14) Uani 1 d . .
C10A C 0.7862(6) 0.9807(2) 0.6144(5) 0.040(2) Uani 1 d . .
H10B H 0.7297(6) 0.9994(2) 0.5987(5) 0.048 Uiso 1 calc R .
C11A C 0.9003(7) 0.9852(2) 0.6920(6) 0.053(2) Uani 1 d . .
H11B H 0.9231(7) 1.0071(2) 0.7301(6) 0.064 Uiso 1 calc R .
C12A C 0.9803(6) 0.9579(2) 0.7136(6) 0.048(2) Uani 1 d . .
H12B H 1.0594(6) 0.9606(2) 0.7661(6) 0.058 Uiso 1 calc R .
C13A C 0.9443(6) 0.9267(2) 0.6582(5) 0.037(2) Uani 1 d . .
H13B H 0.9997(6) 0.9077(2) 0.6739(5) 0.044 Uiso 1 calc R .
C14A C 0.7136(5) 0.9401(2) 0.3188(5) 0.0291(14) Uani 1 d . .
C15A C 0.7396(6) 0.9628(2) 0.2502(5) 0.039(2) Uani 1 d . .
H15B H 0.6975(6) 0.9846(2) 0.2289(5) 0.047 Uiso 1 calc R .
C16A C 0.8263(6) 0.9543(2) 0.2122(6) 0.047(2) Uani 1 d . .
H16B H 0.8438(6) 0.9697(2) 0.1640(6) 0.057 Uiso 1 calc R .
C17A C 0.8870(6) 0.9228(2) 0.2461(6) 0.048(2) Uani 1 d . .
H17B H 0.9476(6) 0.9161(2) 0.2218(6) 0.058 Uiso 1 calc R .
C18A C 0.8587(6) 0.9011(2) 0.3155(5) 0.042(2) Uani 1 d . .
H18B H 0.9012(6) 0.8795(2) 0.3383(5) 0.050 Uiso 1 calc R .
S3 S 0.96690(14) 0.78448(4) 0.05114(13) 0.0341(4) Uani 1 d . .
O7 O 1.0722(4) 0.77094(12) 0.1358(4) 0.0472(12) Uani 1 d . .
O8 O 0.9895(5) 0.80818(15) -0.0218(5) 0.072(2) Uani 1 d . .
O9 O 0.8773(4) 0.75908(13) -0.0018(5) 0.066(2) Uani 1 d . .
C1E C 0.9021(7) 0.8126(2) 0.1234(7) 0.063(2) Uani 1 d . .
F7 F 0.8037(4) 0.82804(14) 0.0557(4) 0.084(2) Uani 1 d . .
F8 F 0.9760(5) 0.8378(2) 0.1776(5) 0.120(3) Uani 1 d . .
F9 F 0.8738(6) 0.7943(2) 0.1930(5) 0.120(2) Uani 1 d . .
N1N N 0.3283(10) 0.7938(3) 0.0079(9) 0.110(3) Uani 1 d . .
C1N C 0.2768(10) 0.8192(4) -0.0256(9) 0.077(3) Uani 1 d . .
C2N C 0.2083(10) 0.8505(3) -0.0663(8) 0.099(4) Uani 1 d . .
H2NA H 0.2597(17) 0.8714(3) -0.0419(51) 0.148 Uiso 1 calc R .
H2NB H 0.1447(42) 0.8518(11) -0.0388(50) 0.148 Uiso 1 calc R .
H2NC H 0.1731(55) 0.8498(10) -0.1463(8) 0.148 Uiso 1 calc R .
N2N N 0.5880(10) 0.8803(3) 0.0688(9) 0.138(5) Uani 1 d . .
C3N C 0.5364(10) 0.8951(4) -0.0054(9) 0.102(4) Uani 1 d . .
C4N C 0.4636(12) 0.9142(4) -0.1008(9) 0.154(7) Uani 1 d . .
H4NA H 0.4754(81) 0.9046(21) -0.1644(17) 0.231 Uiso 1 calc R .
H4NB H 0.4856(71) 0.9393(7) -0.0918(40) 0.231 Uiso 1 calc R .
H4NC H 0.3798(13) 0.9116(26) -0.1117(55) 0.231 Uiso 1 calc R .
S1A S 0.3013(2) 0.96141(7) 0.0531(3) 0.0660(11) Uani 0.70 d PG 1
O1A O 0.3587(5) 0.99027(11) 0.1275(5) 0.172(7) Uani 0.70 d PG 1
O2A O 0.2599(5) 0.9713(2) -0.0573(3) 0.135(5) Uani 0.70 d PG 1
O3A O 0.3636(4) 0.92830(9) 0.0786(4) 0.039(2) Uani 0.70 d PG 1
C1F C 0.1684(4) 0.95458(14) 0.0755(5) 0.109(6) Uani 0.70 d PG 1
F1A F 0.1016(4) 0.9292(2) 0.0122(8) 0.189(6) Uani 0.70 d PG 1
F2A F 0.1903(7) 0.9448(2) 0.1751(6) 0.205(9) Uani 0.70 d PG 1
F3A F 0.1028(5) 0.9834(2) 0.0590(7) 0.154(5) Uani 0.70 d PG 1
S1B S 0.2408(6) 0.9489(2) 0.0248(6) 0.067(2) Uani 0.30 d PG 2
O1B O 0.1488(10) 0.9260(3) -0.0495(8) 0.089(3) Uiso 0.30 d PG 2
O2B O 0.3483(8) 0.9310(4) 0.0819(9) 0.089(3) Uiso 0.30 d PG 2
O3B O 0.2531(13) 0.9825(3) -0.0196(9) 0.089(3) Uiso 0.30 d PG 2
C1G C 0.1861(9) 0.9585(3) 0.1277(7) 0.089(3) Uiso 0.30 d PG 2
F1B F 0.2604(12) 0.9789(4) 0.2056(8) 0.089(3) Uiso 0.30 d PG 2
F2B F 0.0858(10) 0.9756(4) 0.0889(11) 0.089(3) Uiso 0.30 d PG 2
F3B F 0.1660(15) 0.9298(4) 0.1741(10) 0.089(3) Uiso 0.30 d PG 2

loop_
_atom_type_symbol
_atom_type_description
_atom_type_scat_dispersion_real
_atom_type_scat_dispersion_imag
_atom_type_scat_source
C C 0.0033 0.0016 'International Tables Vol C Tables 4.2.6.8 and 6.1.1.4'
H H 0.0000 0.0000 'International Tables Vol C Tables 4.2.6.8 and 6.1.1.4'
N N 0.0061 0.0033 'International Tables Vol C Tables 4.2.6.8 and 6.1.1.4'
O O 0.0106 0.0060 'International Tables Vol C Tables 4.2.6.8 and 6.1.1.4'
F F 0.0171 0.0103 'International Tables Vol C Tables 4.2.6.8 and 6.1.1.4'
S S 0.1246 0.1234 'International Tables Vol C Tables 4.2.6.8 and 6.1.1.4'
Zn Zn 0.2839 1.4301 'International Tables Vol C Tables 4.2.6.8 and 6.1.1.4'

loop_
_geom_angle_atom_site_label_1
_geom_angle_atom_site_label_2
_geom_angle_atom_site_label_3
_geom_angle
_geom_angle_site_symmetry_1
_geom_angle_site_symmetry_3
_geom_angle_publ_flag
N3A Zn1 O1 95.0(2) . . ?
N3A Zn1 N2 99.5(2) . . ?
O1 Zn1 N2 96.2(2) . . ?
N3A Zn1 N1 170.8(2) . . ?
O1 Zn1 N1 94.1(2) . . ?
N2 Zn1 N1 78.7(2) . . ?
N3A Zn1 N4A 84.8(2) . . ?
O1 Zn1 N4A 93.7(2) . . ?
N2 Zn1 N4A 168.8(2) . . ?
N1 Zn1 N4A 95.3(2) . . ?
N3A Zn1 N2A 76.1(2) . . ?
O1 Zn1 N2A 170.8(2) . . ?
N2 Zn1 N2A 83.4(2) . . ?
N1 Zn1 N2A 94.8(2) . . ?
N4A Zn1 N2A 87.7(2) . . ?
N3 Zn2 N2A 98.9(2) . . ?
N3 Zn2 O4 93.5(2) . . ?
N2A Zn2 O4 98.5(2) . . ?
N3 Zn2 N1A 172.4(2) . . ?
N2A Zn2 N1A 78.4(2) . . ?
O4 Zn2 N1A 94.0(2) . . ?
N3 Zn2 N4 87.3(2) . . ?
N2A Zn2 N4 167.9(2) . . ?
O4 Zn2 N4 91.4(2) . . ?
N1A Zn2 N4 94.0(2) . . ?
N3 Zn2 N2 75.5(2) . . ?
N2A Zn2 N2 83.6(2) . . ?
O4 Zn2 N2 169.0(2) . . ?
N1A Zn2 N2 97.0(2) . . ?
N4 Zn2 N2 88.1(2) . . ?
O3 S1 O2 116.2(4) . . ?
O3 S1 O1 114.6(3) . . ?
O2 S1 O1 112.6(3) . . ?
O3 S1 C1C 105.1(5) . . ?
O2 S1 C1C 104.6(4) . . ?
O1 S1 C1C 101.7(4) . . ?
O5 S2 O6 115.5(4) . . ?
O5 S2 O4 113.4(3) . . ?
O6 S2 O4 114.4(3) . . ?
O5 S2 C1D 105.2(5) . . ?
O6 S2 C1D 104.2(5) . . ?
O4 S2 C1D 102.2(3) . . ?
S1 O1 Zn1 138.6(3) . . ?
F3 C1C F2 109.8(9) . . ?
F3 C1C F1 108.2(8) . . ?
F2 C1C F1 107.7(8) . . ?
F3 C1C S1 111.2(7) . . ?
F2 C1C S1 108.9(7) . . ?
F1 C1C S1 110.8(7) . . ?
F5 C1D F6 107.2(9) . . ?
F5 C1D F4 108.7(8) . . ?
F6 C1D F4 107.9(9) . . ?
F5 C1D S2 112.2(8) . . ?
F6 C1D S2 110.8(7) . . ?
F4 C1D S2 110.0(6) . . ?
S2 O4 Zn2 132.0(3) . . ?
C5 N1 C1 117.9(5) . . ?
C5 N1 Zn1 114.0(4) . . ?
C1 N1 Zn1 128.0(4) . . ?
C6 N2 C8 104.7(5) . . ?
C6 N2 Zn1 111.9(4) . . ?
C8 N2 Zn1 136.8(4) . . ?
C6 N2 Zn2 104.2(4) . . ?
C8 N2 Zn2 95.7(3) . . ?
Zn1 N2 Zn2 96.7(2) . . ?
C13 N3 C9 118.7(5) . . ?
C13 N3 Zn2 124.2(4) . . ?
C9 N3 Zn2 116.7(4) . . ?
C18 N4 C14 117.6(5) . . ?
C18 N4 Zn2 114.8(4) . . ?
C14 N4 Zn2 126.3(4) . . ?
C6 N5 C7 108.7(5) . . ?
C1A N1A C5A 118.5(5) . . ?
C1A N1A Zn2 127.5(4) . . ?
C5A N1A Zn2 113.7(4) . . ?
C6A N2A C8A 104.9(5) . . ?
C6A N2A Zn2 112.9(4) . . ?
C8A N2A Zn2 134.9(4) . . ?
C6A N2A Zn1 106.0(4) . . ?
C8A N2A Zn1 95.9(3) . . ?
Zn2 N2A Zn1 96.3(2) . . ?
C13A N3A C9A 118.1(5) . . ?
C13A N3A Zn1 124.5(4) . . ?
C9A N3A Zn1 117.3(4) . . ?
C18A N4A C14A 117.6(5) . . ?
C18A N4A Zn1 114.6(4) . . ?
C14A N4A Zn1 126.2(4) . . ?
C6A N5A C7A 108.8(5) . . ?
N1 C1 C2 123.0(6) . . ?
C1 C2 C3 118.7(7) . . ?
C4 C3 C2 119.0(7) . . ?
C3 C4 C5 118.7(7) . . ?
N1 C5 C4 122.7(6) . . ?
N1 C5 C6 113.6(5) . . ?
C4 C5 C6 123.7(6) . . ?
N2 C6 N5 115.9(5) . . ?
N2 C6 C5 119.9(5) . . ?
N5 C6 C5 124.2(5) . . ?
N5 C7 C14 109.3(5) . . ?
N5 C7 C8 98.9(4) . . ?
C14 C7 C8 118.1(5) . . ?
N2 C8 C9 113.3(4) . . ?
N2 C8 C7 104.4(4) . . ?
C9 C8 C7 117.0(5) . . ?
N3 C9 C10 122.2(6) . . ?
N3 C9 C8 116.8(5) . . ?
C10 C9 C8 121.0(6) . . ?
C9 C10 C11 118.8(7) . . ?
C12 C11 C10 119.9(7) . . ?
C11 C12 C13 118.3(7) . . ?
N3 C13 C12 122.1(6) . . ?
N4 C14 C15 121.7(5) . . ?
N4 C14 C7 118.5(5) . . ?
C15 C14 C7 119.6(5) . . ?
C14 C15 C16 120.1(6) . . ?
C15 C16 C17 118.1(6) . . ?
C18 C17 C16 119.1(6) . . ?
N4 C18 C17 123.3(6) . . ?
N1A C1A C2A 122.6(6) . . ?
C3A C2A C1A 118.7(6) . . ?
C2A C3A C4A 119.5(6) . . ?
C5A C4A C3A 117.9(6) . . ?
N1A C5A C4A 122.8(5) . . ?
N1A C5A C6A 113.7(5) . . ?
C4A C5A C6A 123.5(5) . . ?
N2A C6A N5A 116.1(5) . . ?
N2A C6A C5A 119.5(5) . . ?
N5A C6A C5A 124.4(5) . . ?
N5A C7A C14A 109.6(5) . . ?
N5A C7A C8A 99.1(5) . . ?
C14A C7A C8A 118.9(5) . . ?
N2A C8A C9A 113.6(5) . . ?
N2A C8A C7A 103.4(4) . . ?
C9A C8A C7A 117.3(5) . . ?
N3A C9A C10A 121.6(6) . . ?
N3A C9A C8A 116.9(5) . . ?
C10A C9A C8A 121.5(6) . . ?
C9A C10A C11A 119.2(6) . . ?
C12A C11A C10A 119.4(6) . . ?
C13A C12A C11A 118.8(6) . . ?
N3A C13A C12A 122.9(6) . . ?
N4A C14A C15A 121.3(6) . . ?
N4A C14A C7A 118.3(5) . . ?
C15A C14A C7A 120.2(6) . . ?
C14A C15A C16A 120.5(6) . . ?
C15A C16A C17A 118.2(6) . . ?
C18A C17A C16A 119.2(7) . . ?
N4A C18A C17A 123.2(7) . . ?
O9 S3 O8 113.7(4) . . ?
O9 S3 O7 115.6(3) . . ?
O8 S3 O7 113.9(3) . . ?
O9 S3 C1E 104.3(4) . . ?
O8 S3 C1E 103.8(4) . . ?
O7 S3 C1E 103.6(3) . . ?
F9 C1E F8 107.9(8) . . ?
F9 C1E F7 107.1(7) . . ?
F8 C1E F7 107.4(7) . . ?
F9 C1E S3 111.2(6) . . ?
F8 C1E S3 111.5(6) . . ?
F7 C1E S3 111.4(6) . . ?
N1N C1N C2N 177.6(13) . . ?
N2N C3N C4N 177.0(13) . . ?
O2A S1A O3A 114.9 . . ?
O2A S1A O1A 113.2 . . ?
O3A S1A O1A 114.9 . . ?
O2A S1A C1F 103.5 . . ?
O3A S1A C1F 105.6 . . ?
O1A S1A C1F 102.8 . . ?
F2A C1F F3A 105.8 . . ?
F2A C1F F1A 105.9 . . ?
F3A C1F F1A 107.9 . . ?
F2A C1F S1A 112.0 . . ?
F3A C1F S1A 112.9 . . ?
F1A C1F S1A 111.9 . . ?
O2B S1B O3B 114.9 . . ?
O2B S1B O1B 113.2 . . ?
O3B S1B O1B 114.9 . . ?
O2B S1B C1G 103.6 . . ?
O3B S1B C1G 105.6 . . ?
O1B S1B C1G 102.8 . . ?
F2B C1G F3B 105.8 . . ?
F2B C1G F1B 105.9 . . ?
F3B C1G F1B 107.9 . . ?
F2B C1G S1B 112.0 . . ?
F3B C1G S1B 112.9 . . ?
F1B C1G S1B 111.9 . . ?

loop_
_geom_bond_atom_site_label_1
_geom_bond_atom_site_label_2
_geom_bond_distance
_geom_bond_site_symmetry_2
_geom_bond_publ_flag
Zn1 N3A 2.064(5) . ?
Zn1 O1 2.095(4) . ?
Zn1 N2 2.097(5) . ?
Zn1 N1 2.123(5) . ?
Zn1 N4A 2.218(5) . ?
Zn1 N2A 2.488(5) . ?
Zn2 N3 2.080(5) . ?
Zn2 N2A 2.099(5) . ?
Zn2 O4 2.103(4) . ?
Zn2 N1A 2.142(5) . ?
Zn2 N4 2.195(5) . ?
Zn2 N2 2.477(5) . ?
S1 O3 1.412(5) . ?
S1 O2 1.416(6) . ?
S1 O1 1.448(4) . ?
S1 C1C 1.793(9) . ?
S2 O5 1.382(6) . ?
S2 O6 1.421(6) . ?
S2 O4 1.467(4) . ?
S2 C1D 1.788(9) . ?
C1C F3 1.303(11) . ?
C1C F2 1.324(11) . ?
C1C F1 1.329(10) . ?
C1D F5 1.278(12) . ?
C1D F6 1.321(11) . ?
C1D F4 1.330(9) . ?
N1 C5 1.337(7) . ?
N1 C1 1.342(8) . ?
N2 C6 1.313(7) . ?
N2 C8 1.486(7) . ?
N3 C13 1.331(8) . ?
N3 C9 1.342(8) . ?
N4 C18 1.340(8) . ?
N4 C14 1.354(7) . ?
N5 C6 1.332(7) . ?
N5 C7 1.476(7) . ?
N1A C1A 1.313(7) . ?
N1A C5A 1.349(7) . ?
N2A C6A 1.312(7) . ?
N2A C8A 1.480(7) . ?
N3A C13A 1.345(8) . ?
N3A C9A 1.353(8) . ?
N4A C18A 1.347(8) . ?
N4A C14A 1.359(8) . ?
N5A C6A 1.317(7) . ?
N5A C7A 1.474(7) . ?
C1 C2 1.366(9) . ?
C2 C3 1.388(10) . ?
C3 C4 1.378(10) . ?
C4 C5 1.383(9) . ?
C5 C6 1.483(8) . ?
C7 C14 1.509(8) . ?
C7 C8 1.546(8) . ?
C8 C9 1.522(8) . ?
C9 C10 1.369(9) . ?
C10 C11 1.373(10) . ?
C11 C12 1.368(10) . ?
C12 C13 1.390(10) . ?
C14 C15 1.378(8) . ?
C15 C16 1.379(9) . ?
C16 C17 1.381(9) . ?
C17 C18 1.374(9) . ?
C1A C2A 1.385(9) . ?
C2A C3A 1.368(9) . ?
C3A C4A 1.389(9) . ?
C4A C5A 1.368(8) . ?
C5A C6A 1.491(8) . ?
C7A C14A 1.503(8) . ?
C7A C8A 1.555(8) . ?
C8A C9A 1.507(8) . ?
C9A C10A 1.369(8) . ?
C10A C11A 1.383(9) . ?
C11A C12A 1.371(10) . ?
C12A C13A 1.363(9) . ?
C14A C15A 1.376(8) . ?
C15A C16A 1.377(10) . ?
C16A C17A 1.379(10) . ?
C17A C18A 1.373(9) . ?
S3 O9 1.416(5) . ?
S3 O8 1.424(5) . ?
S3 O7 1.431(5) . ?
S3 C1E 1.807(8) . ?
C1E F9 1.304(10) . ?
C1E F8 1.316(10) . ?
C1E F7 1.323(9) . ?
N1N C1N 1.135(14) . ?
C1N C2N 1.424(15) . ?
N2N C3N 1.094(12) . ?
C3N C4N 1.427(14) . ?
S1A O2A 1.40 . ?
S1A O3A 1.43 . ?
S1A O1A 1.45 . ?
S1A C1F 1.78 . ?
C1F F2A 1.30 . ?
C1F F3A 1.32 . ?
C1F F1A 1.32 . ?
S1B O2B 1.40 . ?
S1B O3B 1.43 . ?
S1B O1B 1.45 . ?
S1B C1G 1.78 . ?
C1G F2B 1.30 . ?
C1G F3B 1.32 . ?
C1G F1B 1.32 . ?
